data_7230641
loop_
_publ_author_name
'Pike, Sarah J.'
'Bond, Andrew D.'
'Hunter, Christopher A.'

_publ_section_title
;
 Solvatomorphism of Reichardt's dye
;
_journal_issue 21
_journal_name_full CrystEngComm
_journal_page_first 2912
_journal_paper_doi 10.1039/C8CE00480C
_journal_volume 20
_journal_year 2018
_chemical_formula_moiety 'C41 H29 N O, 1.6(C4 H10 O)'
_chemical_formula_sum 'C47.4 H45 N O2.6'
_chemical_formula_weight 670.27
_space_group_crystal_system trigonal
_space_group_IT_number 167
_space_group_name_Hall '-R 3 2"c'
_space_group_name_H-M_alt 'R -3 c :H'
_symmetry_space_group_name_Hall '-R 3 2"c'
_symmetry_space_group_name_H-M 'R -3 c :H'
_atom_sites_solution_hydrogens geom
_audit_creation_method SHELXL-2014/7
_audit_update_record
;
2018-04-10 deposited with the CCDC.
2018-04-11 downloaded from the CCDC.
;
_cell_angle_alpha 90
_cell_angle_beta 90
_cell_angle_gamma 120
_cell_formula_units_Z 18
_cell_length_a 29.1890(6)
_cell_length_b 29.1890(6)
_cell_length_c 23.3065(5)
_cell_measurement_reflns_used 9973
_cell_measurement_temperature 180(2)
_cell_measurement_theta_max 66.53
_cell_measurement_theta_min 3.03
_cell_volume 17196.7(6)
_computing_cell_refinement 'SAINT (Bruker, 2014)'
_computing_data_collection 'APEX2 (Bruker, 2014)'
_computing_data_reduction SAINT
_computing_molecular_graphics 'Mercury (Macrae et al., 2008)'
_computing_publication_material SHELXL
_computing_structure_refinement 'SHELXL (Sheldrick, 2015)'
_computing_structure_solution 'SHELXT (Sheldrick, 2015)'
_diffrn_ambient_temperature 180(2)
_diffrn_measured_fraction_theta_full 1.000
_diffrn_measured_fraction_theta_max 1.000
_diffrn_measurement_device_type 'Bruker D8-QUEST PHOTON-100'
_diffrn_measurement_method '\w and \f-scans'
_diffrn_radiation_type CuK\a
_diffrn_radiation_wavelength 1.54178
_diffrn_reflns_av_R_equivalents 0.1267
_diffrn_reflns_av_unetI/netI 0.0355
_diffrn_reflns_Laue_measured_fraction_full 1.000
_diffrn_reflns_Laue_measured_fraction_max 1.000
_diffrn_reflns_limit_h_max 34
_diffrn_reflns_limit_h_min -34
_diffrn_reflns_limit_k_max 34
_diffrn_reflns_limit_k_min -33
_diffrn_reflns_limit_l_max 24
_diffrn_reflns_limit_l_min -27
_diffrn_reflns_number 60892
_diffrn_reflns_point_group_measured_fraction_full 1.000
_diffrn_reflns_point_group_measured_fraction_max 1.000
_diffrn_reflns_theta_full 66.719
_diffrn_reflns_theta_max 66.719
_diffrn_reflns_theta_min 3.028
_diffrn_source 'Incoatec I\mS Cu microsource'
_exptl_absorpt_coefficient_mu 0.5
_exptl_absorpt_correction_T_max 0.7528
_exptl_absorpt_correction_T_min 0.5763
_exptl_absorpt_correction_type multi-scan
_exptl_absorpt_process_details 'SADABS (Bruker, 2014)'
_exptl_crystal_colour red
_exptl_crystal_density_diffrn 1.165
_exptl_crystal_description plate
_exptl_crystal_F_000 6429.6
_exptl_crystal_size_max 0.180
_exptl_crystal_size_mid 0.160
_exptl_crystal_size_min 0.040
_refine_diff_density_max 0.185
_refine_diff_density_min -0.191
_refine_diff_density_rms 0.034
_refine_ls_extinction_method none
_refine_ls_goodness_of_fit_ref 1.025
_refine_ls_hydrogen_treatment constr
_refine_ls_matrix_type full
_refine_ls_number_parameters 198
_refine_ls_number_reflns 3397
_refine_ls_number_restraints 0
_refine_ls_restrained_S_all 1.025
_refine_ls_R_factor_all 0.0856
_refine_ls_R_factor_gt 0.0536
_refine_ls_shift/su_max 0.000
_refine_ls_shift/su_mean 0.000
_refine_ls_structure_factor_coef Fsqd
_refine_ls_weighting_details 'w=1/[\s^2^(Fo^2^)+(0.0806P)^2^+8.6521P] where P=(Fo^2^+2Fc^2^)/3'
_refine_ls_weighting_scheme calc
_refine_ls_wR_factor_gt 0.1349
_refine_ls_wR_factor_ref 0.1569
_reflns_Friedel_coverage 0.000
_reflns_number_gt 2268
_reflns_number_total 3397
_reflns_threshold_expression 'I > 2\s(I)'
_cod_data_source_file c8ce00480c2.cif
_cod_data_source_block CCDC_1827193
_cod_depositor_comments 'Adding full bibliography for 7230640--7230651.cif.'
_cod_original_cell_volume 17196.7(8)
_cod_database_code 7230641
_cambridge_user_name 'Sarah Pike'
_cambridge_user_crsid sp816
_cambridge_supervisor_name 'Chris Hunter'
_cambridge_supervisor_crsid ch664
_cambridge_crystallographer_name 'Andrew Bond'
_cambridge_crystallographer_crsid adb29
_cambridge_sample_id SP017
_cambridge_data_id CH_B2_0018
_shelx_space_group_comment
;
The symmetry employed for this shelxl refinement is uniquely defined
by the following loop, which should always be used as a source of
symmetry information in preference to the above space-group names.
They are only intended as comments.
;
_shelx_estimated_absorpt_t_min 0.925
_shelx_estimated_absorpt_t_max 0.983

loop_
_space_group_symop_operation_xyz
'x, y, z'
'-y, x-y, z'
'-x+y, -x, z'
'y, x, -z+1/2'
'x-y, -y, -z+1/2'
'-x, -x+y, -z+1/2'
'x+2/3, y+1/3, z+1/3'
'-y+2/3, x-y+1/3, z+1/3'
'-x+y+2/3, -x+1/3, z+1/3'
'y+2/3, x+1/3, -z+5/6'
'x-y+2/3, -y+1/3, -z+5/6'
'-x+2/3, -x+y+1/3, -z+5/6'
'x+1/3, y+2/3, z+2/3'
'-y+1/3, x-y+2/3, z+2/3'
'-x+y+1/3, -x+2/3, z+2/3'
'y+1/3, x+2/3, -z+7/6'
'x-y+1/3, -y+2/3, -z+7/6'
'-x+1/3, -x+y+2/3, -z+7/6'
'-x, -y, -z'
'y, -x+y, -z'
'x-y, x, -z'
'-y, -x, z-1/2'
'-x+y, y, z-1/2'
'x, x-y, z-1/2'
'-x+2/3, -y+1/3, -z+1/3'
'y+2/3, -x+y+1/3, -z+1/3'
'x-y+2/3, x+1/3, -z+1/3'
'-y+2/3, -x+1/3, z-1/6'
'-x+y+2/3, y+1/3, z-1/6'
'x+2/3, x-y+1/3, z-1/6'
'-x+1/3, -y+2/3, -z+2/3'
'y+1/3, -x+y+2/3, -z+2/3'
'x-y+1/3, x+2/3, -z+2/3'
'-y+1/3, -x+2/3, z+1/6'
'-x+y+1/3, y+2/3, z+1/6'
'x+1/3, x-y+2/3, z+1/6'

loop_
_atom_site_label
_atom_site_type_symbol
_atom_site_fract_x
_atom_site_fract_y
_atom_site_fract_z
_atom_site_U_iso_or_equiv
_atom_site_adp_type
_atom_site_occupancy
_atom_site_site_symmetry_order
_atom_site_calc_flag
_atom_site_refinement_flags_posn
_atom_site_refinement_flags_adp
_atom_site_refinement_flags_occupancy
O1 O 0.6667 0.94308(7) 0.5833 0.0543(5) Uani 1 2 d S T P
N1 N 0.6667 0.75221(8) 0.5833 0.0493(6) Uani 1 2 d S T P
C1 C 0.6667 0.89894(9) 0.5833 0.0448(6) Uani 1 2 d S T P
C2 C 0.63049(8) 0.85499(8) 0.61802(8) 0.0468(5) Uani 1 1 d . . .
C3 C 0.63164(8) 0.80830(8) 0.61785(8) 0.0509(5) Uani 1 1 d . . .
H3A H 0.6080 0.7800 0.6418 0.061 Uiso 1 1 calc R U .
C4 C 0.6667 0.80219(10) 0.5833 0.0508(7) Uani 1 2 d S T P
C5 C 0.67332(8) 0.73224(8) 0.63409(8) 0.0493(5) Uani 1 1 d . . .
C6 C 0.67032(9) 0.68352(8) 0.63401(8) 0.0510(5) Uani 1 1 d . . .
H6A H 0.6708 0.6677 0.6695 0.061 Uiso 1 1 calc R U .
C7 C 0.6667 0.65723(10) 0.5833 0.0477(6) Uani 1 2 d S T P
C8 C 0.6667 0.60630(10) 0.5833 0.0491(7) Uani 1 2 d S T P
C9 C 0.64615(9) 0.57181(8) 0.62958(9) 0.0565(5) Uani 1 1 d . . .
H9A H 0.6320 0.5807 0.6616 0.068 Uiso 1 1 calc R U .
C10 C 0.64641(11) 0.52449(9) 0.62892(9) 0.0654(6) Uani 1 1 d . . .
H10A H 0.6323 0.5011 0.6607 0.078 Uiso 1 1 calc R U .
C11 C 0.6667 0.51091(11) 0.5833 0.0665(9) Uani 1 2 d S T P
H11A H 0.6667 0.4784 0.5833 0.080 Uiso 1 2 calc R U P
C12 C 0.58984(8) 0.85745(8) 0.65447(8) 0.0509(5) Uani 1 1 d . . .
C13 C 0.54695(11) 0.85784(12) 0.63048(11) 0.0756(7) Uani 1 1 d . . .
H13A H 0.5452 0.8601 0.5900 0.091 Uiso 1 1 calc R U .
C14 C 0.50640(12) 0.85500(13) 0.66357(12) 0.0864(8) Uani 1 1 d . . .
H14A H 0.4771 0.8550 0.6459 0.104 Uiso 1 1 calc R U .
C15 C 0.50869(12) 0.85217(12) 0.72216(12) 0.0798(8) Uani 1 1 d . . .
H15A H 0.4803 0.8487 0.7453 0.096 Uiso 1 1 calc R U .
C16 C 0.55218(13) 0.85444(14) 0.74675(11) 0.0924(9) Uani 1 1 d . . .
H16A H 0.5551 0.8548 0.7874 0.111 Uiso 1 1 calc R U .
C17 C 0.59206(11) 0.85619(12) 0.71316(10) 0.0761(7) Uani 1 1 d . . .
H17A H 0.6215 0.8565 0.7310 0.091 Uiso 1 1 calc R U .
C18 C 0.68620(9) 0.76344(8) 0.68788(8) 0.0523(5) Uani 1 1 d . . .
C19 C 0.72834(11) 0.81576(10) 0.69044(10) 0.0688(6) Uani 1 1 d . . .
H19A H 0.7485 0.8323 0.6570 0.083 Uiso 1 1 calc R U .
C20 C 0.74049(13) 0.84316(11) 0.74142(11) 0.0798(8) Uani 1 1 d . . .
H20A H 0.7694 0.8784 0.7431 0.096 Uiso 1 1 calc R U .
C21 C 0.71123(13) 0.82003(11) 0.78987(10) 0.0766(8) Uani 1 1 d . . .
H21A H 0.7192 0.8395 0.8246 0.092 Uiso 1 1 calc R U .
C22 C 0.67045(12) 0.76861(11) 0.78792(9) 0.0724(7) Uani 1 1 d . . .
H22A H 0.6504 0.7526 0.8216 0.087 Uiso 1 1 calc R U .
C23 C 0.65825(10) 0.73980(9) 0.73731(8) 0.0583(6) Uani 1 1 d . . .
H23A H 0.6307 0.7039 0.7367 0.070 Uiso 1 1 calc R U .

loop_
_atom_site_aniso_label
_atom_site_aniso_U_11
_atom_site_aniso_U_22
_atom_site_aniso_U_33
_atom_site_aniso_U_23
_atom_site_aniso_U_13
_atom_site_aniso_U_12
O1 0.0667(13) 0.0527(8) 0.0482(11) -0.0005(4) -0.0010(9) 0.0333(6)
N1 0.0682(15) 0.0516(9) 0.0335(12) 0.0039(5) 0.0079(10) 0.0341(7)
C1 0.0573(16) 0.0509(11) 0.0284(13) -0.0037(5) -0.0073(11) 0.0286(8)
C2 0.0616(12) 0.0526(11) 0.0291(10) -0.0014(8) -0.0016(8) 0.0307(10)
C3 0.0691(13) 0.0539(12) 0.0314(10) 0.0028(8) 0.0033(9) 0.0321(10)
C4 0.0732(19) 0.0540(12) 0.0317(14) 0.0019(6) 0.0038(12) 0.0366(9)
C5 0.0661(13) 0.0541(12) 0.0315(10) 0.0031(8) 0.0046(8) 0.0328(10)
C6 0.0690(13) 0.0566(12) 0.0321(10) 0.0041(8) 0.0034(9) 0.0349(11)
C7 0.0597(17) 0.0522(11) 0.0338(14) 0.0025(6) 0.0050(12) 0.0299(8)
C8 0.0621(17) 0.0546(12) 0.0331(15) -0.0012(6) -0.0024(12) 0.0310(9)
C9 0.0756(14) 0.0573(13) 0.0407(12) 0.0014(9) 0.0038(10) 0.0364(11)
C10 0.0906(17) 0.0584(13) 0.0465(13) 0.0088(10) 0.0025(11) 0.0368(13)
C11 0.093(2) 0.0616(13) 0.055(2) -0.0033(8) -0.0066(17) 0.0464(12)
C12 0.0646(13) 0.0514(11) 0.0381(11) -0.0010(8) 0.0006(9) 0.0302(10)
C13 0.0846(17) 0.113(2) 0.0472(13) -0.0161(13) -0.0086(12) 0.0629(17)
C14 0.0813(18) 0.121(2) 0.0756(19) -0.0217(16) -0.0059(14) 0.0642(18)
C15 0.0832(18) 0.0925(19) 0.0730(18) 0.0040(14) 0.0242(14) 0.0509(16)
C16 0.110(2) 0.141(3) 0.0486(15) 0.0119(15) 0.0230(14) 0.080(2)
C17 0.0891(18) 0.115(2) 0.0404(13) 0.0035(12) 0.0072(12) 0.0631(17)
C18 0.0750(14) 0.0571(12) 0.0330(10) -0.0013(8) -0.0007(9) 0.0391(11)
C19 0.0891(17) 0.0633(14) 0.0425(12) -0.0010(10) 0.0020(11) 0.0294(13)
C20 0.108(2) 0.0635(15) 0.0552(15) -0.0081(12) -0.0110(14) 0.0333(15)
C21 0.128(2) 0.0722(17) 0.0395(13) -0.0117(11) -0.0120(13) 0.0576(17)
C22 0.116(2) 0.0762(17) 0.0350(12) 0.0063(10) 0.0102(12) 0.0560(16)
C23 0.0879(16) 0.0583(13) 0.0348(11) 0.0025(9) 0.0025(10) 0.0413(12)

loop_
_atom_type_symbol
_atom_type_description
_atom_type_scat_dispersion_real
_atom_type_scat_dispersion_imag
_atom_type_scat_source
C C 0.0181 0.0091 'International Tables Vol C Tables 4.2.6.8 and 6.1.1.4'
H H 0.0000 0.0000 'International Tables Vol C Tables 4.2.6.8 and 6.1.1.4'
N N 0.0311 0.0180 'International Tables Vol C Tables 4.2.6.8 and 6.1.1.4'
O O 0.0492 0.0322 'International Tables Vol C Tables 4.2.6.8 and 6.1.1.4'

loop_
_geom_angle_atom_site_label_1
_geom_angle_atom_site_label_2
_geom_angle_atom_site_label_3
_geom_angle
_geom_angle_site_symmetry_1
_geom_angle_site_symmetry_3
C5 N1 C5 120.7(2) . 18_655
C5 N1 C4 119.65(11) . .
C5 N1 C4 119.65(11) 18_655 .
O1 C1 C2 121.73(12) . .
O1 C1 C2 121.74(12) . 18_655
C2 C1 C2 116.5(2) . 18_655
C3 C2 C1 120.72(19) . .
C3 C2 C12 117.55(17) . .
C1 C2 C12 121.72(18) . .
C2 C3 C4 120.96(19) . .
C2 C3 H3A 119.5 . .
C4 C3 H3A 119.5 . .
C3 C4 C3 120.1(3) 18_655 .
C3 C4 N1 119.96(13) 18_655 .
C3 C4 N1 119.96(13) . .
N1 C5 C6 119.08(17) . .
N1 C5 C18 120.87(18) . .
C6 C5 C18 119.99(17) . .
C5 C6 C7 121.36(18) . .
C5 C6 H6A 119.3 . .
C7 C6 H6A 119.3 . .
C6 C7 C6 117.8(3) . 18_655
C6 C7 C8 121.09(13) . .
C6 C7 C8 121.08(13) 18_655 .
C9 C8 C9 118.8(3) . 18_655
C9 C8 C7 120.60(13) . .
C9 C8 C7 120.60(13) 18_655 .
C10 C9 C8 119.9(2) . .
C10 C9 H9A 120.0 . .
C8 C9 H9A 120.0 . .
C11 C10 C9 121.1(2) . .
C11 C10 H10A 119.5 . .
C9 C10 H10A 119.5 . .
C10 C11 C10 119.2(3) . 18_655
C10 C11 H11A 120.4 . .
C10 C11 H11A 120.4 18_655 .
C17 C12 C13 117.4(2) . .
C17 C12 C2 121.2(2) . .
C13 C12 C2 121.24(18) . .
C12 C13 C14 121.9(2) . .
C12 C13 H13A 119.0 . .
C14 C13 H13A 119.0 . .
C15 C14 C13 119.6(3) . .
C15 C14 H14A 120.2 . .
C13 C14 H14A 120.2 . .
C16 C15 C14 119.2(2) . .
C16 C15 H15A 120.4 . .
C14 C15 H15A 120.4 . .
C15 C16 C17 120.7(3) . .
C15 C16 H16A 119.7 . .
C17 C16 H16A 119.7 . .
C12 C17 C16 121.1(3) . .
C12 C17 H17A 119.5 . .
C16 C17 H17A 119.5 . .
C23 C18 C19 119.07(19) . .
C23 C18 C5 119.6(2) . .
C19 C18 C5 121.28(19) . .
C20 C19 C18 120.0(2) . .
C20 C19 H19A 120.0 . .
C18 C19 H19A 120.0 . .
C21 C20 C19 120.6(3) . .
C21 C20 H20A 119.7 . .
C19 C20 H20A 119.7 . .
C20 C21 C22 119.8(2) . .
C20 C21 H21A 120.1 . .
C22 C21 H21A 120.1 . .
C21 C22 C23 120.7(2) . .
C21 C22 H22A 119.7 . .
C23 C22 H22A 119.7 . .
C18 C23 C22 119.9(2) . .
C18 C23 H23A 120.1 . .
C22 C23 H23A 120.1 . .

loop_
_geom_bond_atom_site_label_1
_geom_bond_atom_site_label_2
_geom_bond_distance
_geom_bond_site_symmetry_2
O1 C1 1.289(3) .
N1 C5 1.375(2) .
N1 C5 1.375(2) 18_655
N1 C4 1.459(4) .
C1 C2 1.435(2) .
C1 C2 1.435(2) 18_655
C2 C3 1.380(3) .
C2 C12 1.490(3) .
C3 C4 1.381(2) .
C3 H3A 0.9500 .
C4 C3 1.381(3) 18_655
C5 C6 1.380(3) .
C5 C18 1.483(3) .
C6 C7 1.383(2) .
C6 H6A 0.9500 .
C7 C6 1.383(2) 18_655
C7 C8 1.487(4) .
C8 C9 1.390(3) .
C8 C9 1.390(3) 18_655
C9 C10 1.385(3) .
C9 H9A 0.9500 .
C10 C11 1.367(3) .
C10 H10A 0.9500 .
C11 C10 1.368(3) 18_655
C11 H11A 0.9500 .
C12 C17 1.371(3) .
C12 C13 1.376(3) .
C13 C14 1.380(4) .
C13 H13A 0.9500 .
C14 C15 1.372(4) .
C14 H14A 0.9500 .
C15 C16 1.364(4) .
C15 H15A 0.9500 .
C16 C17 1.382(4) .
C16 H16A 0.9500 .
C17 H17A 0.9500 .
C18 C23 1.381(3) .
C18 C19 1.404(3) .
C19 C20 1.376(3) .
C19 H19A 0.9500 .
C20 C21 1.372(4) .
C20 H20A 0.9500 .
C21 C22 1.373(4) .
C21 H21A 0.9500 .
C22 C23 1.388(3) .
C22 H22A 0.9500 .
C23 H23A 0.9500 .

loop_
_geom_torsion_atom_site_label_1
_geom_torsion_atom_site_label_2
_geom_torsion_atom_site_label_3
_geom_torsion_atom_site_label_4
_geom_torsion
_geom_torsion_site_symmetry_1
_geom_torsion_site_symmetry_4
O1 C1 C2 C3 -179.22(13) . .
C2 C1 C2 C3 0.78(13) 18_655 .
O1 C1 C2 C12 2.0(2) . .
C2 C1 C2 C12 -178.0(2) 18_655 .
C1 C2 C3 C4 -1.6(3) . .
C12 C2 C3 C4 177.23(15) . .
C2 C3 C4 C3 0.80(14) . 18_655
C2 C3 C4 N1 -179.20(14) . .
C5 N1 C4 C3 124.17(14) . 18_655
C5 N1 C4 C3 -55.83(14) 18_655 18_655
C5 N1 C4 C3 -55.83(14) . .
C5 N1 C4 C3 124.17(14) 18_655 .
C5 N1 C5 C6 -3.56(14) 18_655 .
C4 N1 C5 C6 176.44(14) . .
C5 N1 C5 C18 173.4(2) 18_655 .
C4 N1 C5 C18 -6.6(2) . .
N1 C5 C6 C7 7.3(3) . .
C18 C5 C6 C7 -169.73(17) . .
C5 C6 C7 C6 -3.67(15) . 18_655
C5 C6 C7 C8 176.33(15) . .
C6 C7 C8 C9 30.16(15) . .
C6 C7 C8 C9 -149.84(15) 18_655 .
C6 C7 C8 C9 -149.84(15) . 18_655
C6 C7 C8 C9 30.15(15) 18_655 18_655
C9 C8 C9 C10 -0.04(16) 18_655 .
C7 C8 C9 C10 179.96(16) . .
C8 C9 C10 C11 0.1(3) . .
C9 C10 C11 C10 -0.04(16) . 18_655
C3 C2 C12 C17 67.7(3) . .
C1 C2 C12 C17 -113.5(2) . .
C3 C2 C12 C13 -108.3(3) . .
C1 C2 C12 C13 70.5(3) . .
C17 C12 C13 C14 -2.5(4) . .
C2 C12 C13 C14 173.7(3) . .
C12 C13 C14 C15 0.6(5) . .
C13 C14 C15 C16 2.7(5) . .
C14 C15 C16 C17 -4.1(5) . .
C13 C12 C17 C16 1.1(4) . .
C2 C12 C17 C16 -175.0(3) . .
C15 C16 C17 C12 2.2(5) . .
N1 C5 C18 C23 132.4(2) . .
C6 C5 C18 C23 -50.7(3) . .
N1 C5 C18 C19 -51.3(3) . .
C6 C5 C18 C19 125.6(2) . .
C23 C18 C19 C20 -1.5(4) . .
C5 C18 C19 C20 -177.8(2) . .
C18 C19 C20 C21 -0.9(4) . .
C19 C20 C21 C22 1.9(4) . .
C20 C21 C22 C23 -0.4(4) . .
C19 C18 C23 C22 3.0(3) . .
C5 C18 C23 C22 179.4(2) . .
C21 C22 C23 C18 -2.1(4) . .
